data_4306259
loop_
_publ_author_name
'Victor I. Ovcharenko'
'Galina V. Romanenko'
'Ksenia Yu. Maryunina'
'Artem S. Bogomyakov'
'Elena V. Gorelik'

_publ_section_title
;
Thermally Induced Magnetic Anomalies in Solvates of the
Bis(hexafluoroacetylacetonate)copper(II) Complex with Pyrazolyl-Substituted
Nitronyl Nitroxide
;
_journal_name_full 'Inorganic Chemistry'
_journal_page_first 9537
_journal_page_last 9552
_journal_paper_doi 10.1021/ic8011074
_journal_volume 47
_journal_year 2008
_chemical_formula_sum 'C26.5 H30.5 Cl0.5 Cu F12 N4 O6'
_chemical_formula_weight 810.31
_chemical_name_systematic
; 
 catena-(bis(m2-4,4,5,5-Tetramethyl-2-
 (1-butylpyrazole-4-yl)-4,5-dihydro-1H-
 imidazol-3-oxide-1-oxyl)-tetrakis(1,
 1,1,5,5,5-hexafluoropentan-2,4-
 dionato)-di-copper(ii)) chloropentane solvate
 ? 
;
_space_group_IT_number 2
_symmetry_cell_setting triclinic
_symmetry_space_group_name_Hall '-P 1'
_symmetry_space_group_name_H-M 'P -1'
_atom_sites_solution_hydrogens geom
_atom_sites_solution_primary direct
_atom_sites_solution_secondary difmap
_audit_creation_method SHELXL-97
_cell_angle_alpha 74.110(9)
_cell_angle_beta 76.969(9)
_cell_angle_gamma 81.565(9)
_cell_formula_units_Z 4
_cell_length_a 13.062(7)
_cell_length_b 13.345(7)
_cell_length_c 20.294(11)
_cell_measurement_reflns_used 4835
_cell_measurement_temperature 125(2)
_cell_measurement_theta_max 23.27
_cell_measurement_theta_min 2.40
_cell_volume 3301(3)
_computing_cell_refinement 'Bruker SMART'
_computing_data_collection 'Bruker SMART'
_computing_data_reduction 'Bruker SAINT'
_computing_molecular_graphics 'Bruker SHELXTL'
_computing_publication_material 'Bruker SHELXTL'
_computing_structure_refinement 'SHELXL-97 (Sheldrick, 1997)'
_computing_structure_solution 'SHELXS-97 (Sheldrick, 1990)'
_diffrn_ambient_temperature 125(2)
_diffrn_measured_fraction_theta_full 0.964
_diffrn_measured_fraction_theta_max 0.964
_diffrn_measurement_device_type 'CCD area detector'
_diffrn_measurement_method 'phi and omega scans'
_diffrn_radiation_monochromator graphite
_diffrn_radiation_source 'fine-focus sealed tube'
_diffrn_radiation_type MoK\a
_diffrn_radiation_wavelength 0.71073
_diffrn_reflns_av_R_equivalents 0.0898
_diffrn_reflns_av_sigmaI/netI 0.1321
_diffrn_reflns_limit_h_max 14
_diffrn_reflns_limit_h_min -14
_diffrn_reflns_limit_k_max 14
_diffrn_reflns_limit_k_min -14
_diffrn_reflns_limit_l_max 22
_diffrn_reflns_limit_l_min -22
_diffrn_reflns_number 24914
_diffrn_reflns_theta_full 23.54
_diffrn_reflns_theta_max 23.54
_diffrn_reflns_theta_min 1.59
_exptl_absorpt_coefficient_mu 0.816
_exptl_absorpt_correction_type none
_exptl_crystal_colour dark
_exptl_crystal_density_diffrn 1.630
_exptl_crystal_density_method 'not measured'
_exptl_crystal_description prizm
_exptl_crystal_F_000 1644
_refine_diff_density_max 0.614
_refine_diff_density_min -0.704
_refine_diff_density_rms 0.095
_refine_ls_extinction_method none
_refine_ls_goodness_of_fit_ref 1.014
_refine_ls_hydrogen_treatment constr
_refine_ls_matrix_type full
_refine_ls_number_parameters 985
_refine_ls_number_reflns 9463
_refine_ls_number_restraints 0
_refine_ls_restrained_S_all 1.014
_refine_ls_R_factor_all 0.0850
_refine_ls_R_factor_gt 0.0663
_refine_ls_shift/su_max 0.116
_refine_ls_shift/su_mean 0.004
_refine_ls_structure_factor_coef Fsqd
_refine_ls_weighting_details 'calc w=1/[\s^2^(Fo^2^)+(0.0665P)^2^+2.2949P] where P=(Fo^2^+2Fc^2^)/3'
_refine_ls_weighting_scheme calc
_refine_ls_wR_factor_gt 0.1684
_refine_ls_wR_factor_ref 0.1819
_reflns_number_gt 7290
_reflns_number_total 9463
_reflns_threshold_expression >2sigma(I)
_cod_data_source_file ic8011074_si_001_59.cif
_cod_data_source_block C5Cl125
_cod_depositor_comments
;
The following automatic conversions were performed:
'_symmetry_cell_setting' value 'Triclinic' changed to 'triclinic'
according to '/home/saulius/struct/CIF-dictionaries/cif_core.dic'
dictionary named 'cif_core.dic' version 2.4.1 from 2010-06-29.

Automatic conversion script
Id: cif_fix_enum 1527 2010-12-29 10:47:43Z saulius 
;
_cod_original_formula_sum 'C26.50 H30.50 Cl0.50 Cu F12 N4 O6'
_cod_database_code 4306259

loop_
_symmetry_equiv_pos_as_xyz
'x, y, z'
'-x, -y, -z'

loop_
_atom_site_label
_atom_site_type_symbol
_atom_site_fract_x
_atom_site_fract_y
_atom_site_fract_z
_atom_site_U_iso_or_equiv
_atom_site_adp_type
_atom_site_occupancy
_atom_site_symmetry_multiplicity
_atom_site_calc_flag
_atom_site_refinement_flags
_atom_site_disorder_assembly
_atom_site_disorder_group
Cu1 Cu 0.0000 0.0000 1.5000 0.0216(2) Uani 1 2 d S . .
O1 O 0.1286(2) 0.0330(2) 1.43231(16) 0.0233(8) Uani 1 1 d . . .
C1 C 0.2475(4) 0.1213(4) 1.3394(3) 0.0323(13) Uani 1 1 d . . .
F1 F 0.2863(3) 0.0410(3) 1.3147(2) 0.0851(15) Uani 1 1 d . . .
F2 F 0.3080(3) 0.1313(4) 1.3793(2) 0.0876(16) Uani 1 1 d . . .
F3 F 0.2562(2) 0.2038(3) 1.28622(19) 0.0579(10) Uani 1 1 d . . .
C2 C 0.1357(4) 0.1085(4) 1.3797(2) 0.0245(11) Uani 1 1 d . . .
C3 C 0.0554(4) 0.1788(4) 1.3553(3) 0.0285(12) Uani 1 1 d . . .
H3A H 0.0720 0.2327 1.3140 0.034 Uiso 1 1 calc R . .
C4 C -0.0473(4) 0.1722(4) 1.3896(3) 0.0247(11) Uani 1 1 d . . .
C5 C -0.1303(4) 0.2574(4) 1.3617(3) 0.0344(13) Uani 1 1 d . . .
F4 F -0.0957(3) 0.3145(3) 1.2988(2) 0.0723(13) Uani 1 1 d . . .
F5 F -0.2127(2) 0.2169(3) 1.35676(19) 0.0507(9) Uani 1 1 d . . .
F6 F -0.1646(3) 0.3169(3) 1.4038(2) 0.0798(14) Uani 1 1 d . . .
O2 O -0.0851(2) 0.1060(2) 1.44247(16) 0.0241(8) Uani 1 1 d . . .
Cu2 Cu -0.49397(4) 0.26497(4) 1.75591(3) 0.0228(2) Uani 1 1 d . . .
O3 O -0.4414(2) 0.3933(2) 1.76084(17) 0.0254(8) Uani 1 1 d . . .
C6 C -0.4285(4) 0.5714(4) 1.7440(3) 0.0345(13) Uani 1 1 d . . .
F7 F -0.4099(3) 0.5466(3) 1.8072(2) 0.0723(12) Uani 1 1 d . . .
F8 F -0.3354(3) 0.5940(3) 1.7026(2) 0.0671(11) Uani 1 1 d . . .
F9 F -0.4905(3) 0.6573(2) 1.7361(2) 0.0603(11) Uani 1 1 d . . .
C7 C -0.4678(4) 0.4823(4) 1.7264(3) 0.0262(12) Uani 1 1 d . . .
C8 C -0.5261(4) 0.5107(4) 1.6737(3) 0.0309(12) Uani 1 1 d . . .
H8A H -0.5400 0.5826 1.6519 0.037 Uiso 1 1 calc R . .
C9 C -0.5640(4) 0.4363(4) 1.6526(2) 0.0245(11) Uani 1 1 d . . .
C10 C -0.6258(4) 0.4713(4) 1.5939(3) 0.0309(12) Uani 1 1 d . . .
F10 F -0.5882(3) 0.4203(3) 1.54511(17) 0.0552(10) Uani 1 1 d . . .
F11 F -0.7248(2) 0.4503(3) 1.61832(16) 0.0455(9) Uani 1 1 d . . .
F12 F -0.6264(3) 0.5716(2) 1.56361(17) 0.0470(9) Uani 1 1 d . . .
O4 O -0.5555(2) 0.3384(2) 1.67646(16) 0.0245(8) Uani 1 1 d . . .
O5 O -0.4325(2) 0.1894(2) 1.83520(16) 0.0228(7) Uani 1 1 d . . .
C11 C -0.3631(4) 0.0516(4) 1.9160(3) 0.0305(12) Uani 1 1 d . . .
F13 F -0.2640(3) 0.0700(3) 1.89383(18) 0.0559(10) Uani 1 1 d . . .
F14 F -0.3652(3) -0.0486(2) 1.94419(19) 0.0562(10) Uani 1 1 d . . .
F15 F -0.4009(3) 0.1009(3) 1.96528(18) 0.0671(11) Uani 1 1 d . . .
C12 C -0.4234(4) 0.0909(4) 1.8561(2) 0.0238(11) Uani 1 1 d . . .
C13 C -0.4586(4) 0.0183(4) 1.8319(3) 0.0291(12) Uani 1 1 d . . .
H13A H -0.4424 -0.0541 1.8515 0.035 Uiso 1 1 calc R . .
C14 C -0.5178(4) 0.0486(4) 1.7793(3) 0.0246(11) Uani 1 1 d . . .
C15 C -0.5545(4) -0.0378(4) 1.7561(3) 0.0358(14) Uani 1 1 d . . .
F16 F -0.4931(3) -0.1247(2) 1.76755(19) 0.0489(9) Uani 1 1 d . . .
F17 F -0.6501(3) -0.0583(3) 1.7913(2) 0.0632(11) Uani 1 1 d . . .
F18 F -0.5586(3) -0.0093(3) 1.69011(19) 0.0679(12) Uani 1 1 d . . .
O6 O -0.5458(2) 0.1386(2) 1.74846(17) 0.0263(8) Uani 1 1 d . . .
Cu3 Cu -1.0000 0.5000 2.0000 0.0199(2) Uani 1 2 d S . .
O7 O -1.1271(3) 0.4556(3) 2.07258(18) 0.0339(9) Uani 1 1 d . . .
C16 C -1.2500(5) 0.3537(4) 2.1507(3) 0.0406(14) Uani 1 1 d . . .
F19 F -1.2944(3) 0.4302(3) 2.1795(2) 0.0776(13) Uani 1 1 d . . .
F20 F -1.3075(3) 0.3541(4) 2.1046(2) 0.0831(14) Uani 1 1 d . . .
F21 F -1.2645(3) 0.2656(3) 2.19956(19) 0.0600(11) Uani 1 1 d . . .
C17 C -1.1377(4) 0.3680(4) 2.1156(3) 0.0276(12) Uani 1 1 d . . .
C18 C -1.0631(4) 0.2889(4) 2.1344(3) 0.0320(13) Uani 1 1 d . . .
H18A H -1.0851 0.2267 2.1676 0.038 Uiso 1 1 calc R . .
C19 C -0.9554(4) 0.2957(4) 2.1067(3) 0.0321(13) Uani 1 1 d . . .
C20 C -0.8814(5) 0.2002(5) 2.1280(3) 0.0459(16) Uani 1 1 d . . .
F22 F -0.7832(13) 0.2147(13) 2.1270(12) 0.110(10) Uani 0.50 1 d P . .
F23 F -0.9025(14) 0.1463(18) 2.1918(9) 0.087(7) Uani 0.50 1 d P . .
F24 F -0.877(2) 0.1315(14) 2.0931(13) 0.156(11) Uani 0.50 1 d P . .
F22A F -0.8103(14) 0.2310(17) 2.1511(12) 0.117(9) Uani 0.50 1 d P . .
F23A F -0.9253(15) 0.1308(17) 2.1765(14) 0.134(13) Uani 0.50 1 d P . .
F24A F -0.8324(16) 0.1752(12) 2.0735(7) 0.095(6) Uani 0.50 1 d P . .
O8 O -0.9124(3) 0.3712(3) 2.06504(18) 0.0353(9) Uani 1 1 d . . .
O1A O 0.0176(2) 0.1458(3) 1.53860(17) 0.0274(8) Uani 1 1 d . . .
N1A N 0.0331(3) 0.1390(3) 1.6004(2) 0.0218(9) Uani 1 1 d . . .
C1A C 0.1400(4) 0.1405(4) 1.6141(3) 0.0278(12) Uani 1 1 d . . .
C2A C 0.1653(4) 0.2551(4) 1.5865(3) 0.0355(13) Uani 1 1 d . . .
H2AA H 0.1786 0.2739 1.5353 0.053 Uiso 1 1 calc R . .
H2AB H 0.2281 0.2642 1.6024 0.053 Uiso 1 1 calc R . .
H2AC H 0.1053 0.3004 1.6041 0.053 Uiso 1 1 calc R . .
C3A C 0.2204(4) 0.0722(4) 1.5773(3) 0.0322(13) Uani 1 1 d . . .
H3AA H 0.2289 0.1014 1.5267 0.048 Uiso 1 1 calc R . .
H3AB H 0.1971 0.0018 1.5895 0.048 Uiso 1 1 calc R . .
H3AC H 0.2881 0.0686 1.5915 0.048 Uiso 1 1 calc R . .
C4A C 0.1177(4) 0.1047(4) 1.6942(3) 0.0259(11) Uani 1 1 d . . .
C5A C 0.1774(4) 0.1561(4) 1.7300(3) 0.0348(13) Uani 1 1 d . . .
H5AA H 0.1585 0.1285 1.7807 0.052 Uiso 1 1 calc R . .
H5AB H 0.1591 0.2319 1.7180 0.052 Uiso 1 1 calc R . .
H5AC H 0.2535 0.1412 1.7144 0.052 Uiso 1 1 calc R . .
C6A C 0.1280(4) -0.0131(4) 1.7224(3) 0.0332(13) Uani 1 1 d . . .
H6AA H 0.1130 -0.0305 1.7736 0.050 Uiso 1 1 calc R . .
H6AB H 0.1999 -0.0411 1.7057 0.050 Uiso 1 1 calc R . .
H6AC H 0.0777 -0.0439 1.7061 0.050 Uiso 1 1 calc R . .
N2A N 0.0017(3) 0.1386(3) 1.7099(2) 0.0260(10) Uani 1 1 d . . .
O2A O -0.0466(3) 0.1407(3) 1.77108(17) 0.0329(9) Uani 1 1 d . . .
C7A C -0.0425(4) 0.1487(4) 1.6544(2) 0.0227(11) Uani 1 1 d . . .
C8A C -0.1531(4) 0.1699(3) 1.6545(2) 0.0219(11) Uani 1 1 d . . .
C9A C -0.2352(4) 0.1856(4) 1.7082(2) 0.0239(11) Uani 1 1 d . . .
H9AA H -0.2266 0.1826 1.7540 0.029 Uiso 1 1 calc R . .
N3A N -0.3272(3) 0.2052(3) 1.6879(2) 0.0244(9) Uani 1 1 d . . .
N4A N -0.3049(3) 0.2003(3) 1.6207(2) 0.0246(9) Uani 1 1 d . . .
C41A C -0.3901(4) 0.2192(4) 1.5819(3) 0.0333(13) Uani 1 1 d . . .
H41A H -0.3976 0.2947 1.5585 0.040 Uiso 1 1 calc R . .
H41B H -0.4567 0.2024 1.6156 0.040 Uiso 1 1 calc R . .
C42A C -0.3762(4) 0.1594(5) 1.5289(3) 0.0451(15) Uani 1 1 d . . .
H42A H -0.3658 0.0837 1.5512 0.054 Uiso 1 1 calc R . .
H42B H -0.3125 0.1792 1.4929 0.054 Uiso 1 1 calc R . .
C43A C -0.4715(4) 0.1807(5) 1.4949(3) 0.0440(15) Uani 1 1 d . . .
H43A H -0.5328 0.1524 1.5303 0.053 Uiso 1 1 calc R . .
H43B H -0.4876 0.2574 1.4794 0.053 Uiso 1 1 calc R . .
C44A C -0.4593(5) 0.1354(7) 1.4341(4) 0.075(2) Uani 1 1 d . . .
H44A H -0.5242 0.1527 1.4152 0.113 Uiso 1 1 calc R . .
H44B H -0.4453 0.0592 1.4489 0.113 Uiso 1 1 calc R . .
H44C H -0.4002 0.1644 1.3979 0.113 Uiso 1 1 calc R . .
C10A C -0.2019(4) 0.1804(4) 1.5985(3) 0.0252(11) Uani 1 1 d . . .
H10A H -0.1681 0.1745 1.5529 0.030 Uiso 1 1 calc R . .
O1B O -1.0167(2) 0.3825(2) 1.96064(16) 0.0249(8) Uani 1 1 d . . .
N1B N -1.0245(3) 0.3963(3) 1.8955(2) 0.0225(9) Uani 1 1 d . . .
C1B C -1.1282(4) 0.3951(4) 1.8763(2) 0.0251(11) Uani 1 1 d . . .
C2B C -1.2132(4) 0.4608(4) 1.9127(3) 0.0297(12) Uani 1 1 d . . .
H2BA H -1.2268 0.4283 1.9630 0.045 Uiso 1 1 calc R . .
H2BB H -1.2779 0.4663 1.8946 0.045 Uiso 1 1 calc R . .
H2BC H -1.1905 0.5308 1.9042 0.045 Uiso 1 1 calc R . .
C3B C -1.1520(4) 0.2806(4) 1.8991(3) 0.0334(13) Uani 1 1 d . . .
H3BA H -1.1706 0.2588 1.9502 0.050 Uiso 1 1 calc R . .
H3BB H -1.0895 0.2370 1.8826 0.050 Uiso 1 1 calc R . .
H3BC H -1.2111 0.2725 1.8792 0.050 Uiso 1 1 calc R . .
C4B C -1.0974(4) 0.4368(4) 1.7953(3) 0.0242(11) Uani 1 1 d . . .
C5B C -1.1499(4) 0.3901(4) 1.7542(3) 0.0298(12) Uani 1 1 d . . .
H5BA H -1.1261 0.4208 1.7042 0.045 Uiso 1 1 calc R . .
H5BB H -1.2266 0.4045 1.7668 0.045 Uiso 1 1 calc R . .
H5BC H -1.1314 0.3143 1.7645 0.045 Uiso 1 1 calc R . .
C6B C -1.1082(4) 0.5554(4) 1.7724(3) 0.0293(12) Uani 1 1 d . . .
H6BA H -1.0882 0.5780 1.7214 0.044 Uiso 1 1 calc R . .
H6BB H -1.0619 0.5831 1.7936 0.044 Uiso 1 1 calc R . .
H6BC H -1.1815 0.5816 1.7873 0.044 Uiso 1 1 calc R . .
O2B O -0.9273(3) 0.4028(3) 1.72600(17) 0.0314(8) Uani 1 1 d . . .
N2B N -0.9820(3) 0.4041(3) 1.7851(2) 0.0238(9) Uani 1 1 d . . .
C7B C -0.9431(4) 0.3869(3) 1.8445(2) 0.0220(11) Uani 1 1 d . . .
C8B C -0.8362(4) 0.3595(4) 1.8504(2) 0.0231(11) Uani 1 1 d . . .
C9B C -0.7484(4) 0.3460(4) 1.7982(3) 0.0242(11) Uani 1 1 d . . .
H9BA H -0.7510 0.3557 1.7504 0.029 Uiso 1 1 calc R . .
N3B N -0.6618(3) 0.3180(3) 1.8242(2) 0.0250(9) Uani 1 1 d . . .
N4B N -0.6934(3) 0.3132(3) 1.8934(2) 0.0257(10) Uani 1 1 d . . .
C41B C -0.6178(4) 0.2865(4) 1.9403(3) 0.0317(13) Uani 1 1 d . . .
H41C H -0.5568 0.2424 1.9212 0.038 Uiso 1 1 calc R . .
H41D H -0.6517 0.2449 1.9864 0.038 Uiso 1 1 calc R . .
C42B C -0.5798(6) 0.3790(5) 1.9496(4) 0.070(2) Uani 1 1 d . . .
H42C H -0.6402 0.4207 1.9716 0.084 Uiso 1 1 calc R . .
H42D H -0.5502 0.4230 1.9032 0.084 Uiso 1 1 calc R . .
C43B C -0.4951(6) 0.3507(6) 1.9949(4) 0.072(2) Uani 1 1 d . . .
H43C H -0.4377 0.3033 1.9757 0.086 Uiso 1 1 calc R . .
H43D H -0.4646 0.4150 1.9936 0.086 Uiso 1 1 calc R . .
C44B C -0.5390(6) 0.3004(7) 2.0664(4) 0.079(2) Uani 1 1 d . . .
H44D H -0.4833 0.2827 2.0940 0.118 Uiso 1 1 calc R . .
H44E H -0.5687 0.2364 2.0677 0.118 Uiso 1 1 calc R . .
H44F H -0.5947 0.3480 2.0858 0.118 Uiso 1 1 calc R . .
C10B C -0.7958(4) 0.3370(4) 1.9106(3) 0.0250(11) Uani 1 1 d . . .
H10B H -0.8346 0.3384 1.9560 0.030 Uiso 1 1 calc R . .
Cl1 Cl -0.2425(4) -0.0697(4) 1.0852(3) 0.0531(12) Uani 0.50 1 d P . 1
C11S C -0.1026(11) -0.0861(10) 1.0636(7) 0.021(3) Uani 0.50 1 d P . 1
H11A H -0.0830 -0.1375 1.0369 0.025 Uiso 0.50 1 d PR . 1
H11B H -0.0742 -0.1123 1.1055 0.025 Uiso 0.50 1 d PR . 1
C12S C -0.100(8) 0.034(4) 1.032(4) 0.57(11) Uani 0.50 1 d P . 1
H12A H -0.1055 0.0812 1.0605 0.683 Uiso 0.50 1 d PR . 1
H12B H -0.1347 0.0674 0.9932 0.683 Uiso 0.50 1 d PR . 1
C13S C 0.0587(11) -0.0097(11) 0.9899(7) 0.021(3) Uani 0.50 1 d P . 1
H13B H 0.0656 -0.0683 0.9698 0.025 Uiso 0.50 1 d PR . 1
H13C H 0.0989 -0.0264 1.0262 0.025 Uiso 0.50 1 d PR . 1
C14S C 0.080(5) 0.050(6) 0.958(3) 0.35(6) Uani 0.50 1 d P . 1
H14A H 0.0739 0.1114 0.9755 0.416 Uiso 0.50 1 d PR . 1
H14B H 0.0503 0.0643 0.9169 0.416 Uiso 0.50 1 d PR . 1
C15S C 0.209(3) 0.053(3) 0.9272(16) 0.16(2) Uani 0.50 1 d P . 1
H15A H 0.2605 0.0947 0.8929 0.247 Uiso 0.50 1 d PR . 1
H15B H 0.2294 0.0365 0.9720 0.247 Uiso 0.50 1 d PR . 1
H15C H 0.2062 -0.0099 0.9143 0.247 Uiso 0.50 1 d PR . 1
Cl2 Cl 1.2471(8) 0.5381(9) 0.4265(7) 0.062(3) Uani 0.50 1 d P . 2
C21S C 1.145(3) 0.543(2) 0.482(2) 0.071(15) Uani 0.50 1 d P . 2
H21A H 1.1259 0.6130 0.4877 0.085 Uiso 0.50 1 d PR . 2
H21B H 1.1593 0.4989 0.5260 0.085 Uiso 0.50 1 d PR . 2
C22A C 1.046(2) 0.503(2) 0.4713(14) 0.058(13) Uani 0.50 1 d P . 2
H22A H 1.0653 0.4339 0.4643 0.070 Uiso 0.50 1 d PR . 2
H22B H 1.0284 0.5489 0.4291 0.070 Uiso 0.50 1 d PR . 2
C23S C 0.952(2) 0.4992(13) 0.5282(13) 0.044(13) Uani 0.50 1 d P . 2
H23A H 0.9268 0.5697 0.5305 0.053 Uiso 0.50 1 d PR . 2
H23B H 0.9742 0.4630 0.5712 0.053 Uiso 0.50 1 d PR . 2
C24S C 0.865(3) 0.454(2) 0.5145(18) 0.039(10) Uani 0.50 1 d P . 2
H24A H 0.8890 0.3822 0.5164 0.047 Uiso 0.50 1 d PR . 2
H24B H 0.8486 0.4863 0.4692 0.047 Uiso 0.50 1 d PR . 2
C25S C 0.751(3) 0.451(3) 0.581(2) 0.043(11) Uani 0.50 1 d P . 2
H25A H 0.6974 0.4165 0.5729 0.065 Uiso 0.50 1 d PR . 2
H25B H 0.7670 0.4183 0.6261 0.065 Uiso 0.50 1 d PR . 2
H25C H 0.7262 0.5234 0.5784 0.065 Uiso 0.50 1 d PR . 2

loop_
_atom_site_aniso_label
_atom_site_aniso_U_11
_atom_site_aniso_U_22
_atom_site_aniso_U_33
_atom_site_aniso_U_23
_atom_site_aniso_U_13
_atom_site_aniso_U_12
Cu1 0.0174(5) 0.0254(5) 0.0207(5) -0.0059(4) -0.0001(3) -0.0036(3)
O1 0.0230(19) 0.0223(18) 0.0228(18) -0.0062(15) 0.0007(14) -0.0031(14)
C1 0.034(3) 0.031(3) 0.029(3) -0.002(3) -0.001(2) -0.011(2)
F1 0.060(3) 0.046(2) 0.124(4) -0.034(2) 0.058(2) -0.0184(19)
F2 0.032(2) 0.176(5) 0.056(2) -0.018(3) -0.0041(18) -0.045(3)
F3 0.034(2) 0.051(2) 0.064(2) 0.0112(19) 0.0124(16) -0.0093(16)
C2 0.025(3) 0.027(3) 0.023(3) -0.011(2) 0.001(2) -0.007(2)
C3 0.027(3) 0.023(3) 0.032(3) -0.002(2) -0.003(2) -0.002(2)
C4 0.028(3) 0.021(3) 0.027(3) -0.010(2) -0.002(2) -0.004(2)
C5 0.031(3) 0.034(3) 0.036(3) -0.002(3) -0.008(3) -0.005(3)
F4 0.036(2) 0.076(3) 0.071(3) 0.037(2) -0.0106(18) -0.0009(18)
F5 0.0310(19) 0.047(2) 0.076(2) -0.0043(18) -0.0247(17) -0.0061(15)
F6 0.100(3) 0.059(3) 0.106(3) -0.056(3) -0.064(3) 0.048(2)
O2 0.0243(19) 0.0284(19) 0.0198(18) -0.0064(15) -0.0018(14) -0.0063(15)
Cu2 0.0203(4) 0.0207(3) 0.0293(4) -0.0056(3) -0.0085(3) -0.0029(2)
O3 0.0173(18) 0.0236(19) 0.034(2) -0.0064(16) -0.0036(15) -0.0018(14)
C6 0.031(3) 0.029(3) 0.046(4) -0.007(3) -0.017(3) -0.006(3)
F7 0.124(4) 0.043(2) 0.075(3) -0.0206(19) -0.052(3) -0.020(2)
F8 0.044(2) 0.061(2) 0.107(3) -0.036(2) -0.004(2) -0.0253(18)
F9 0.056(2) 0.0332(19) 0.110(3) -0.035(2) -0.041(2) 0.0078(17)
C7 0.015(3) 0.024(3) 0.038(3) -0.008(2) 0.002(2) -0.005(2)
C8 0.024(3) 0.026(3) 0.043(3) -0.004(2) -0.012(2) -0.005(2)
C9 0.013(3) 0.030(3) 0.024(3) -0.006(2) 0.005(2) -0.001(2)
C10 0.026(3) 0.034(3) 0.029(3) -0.006(3) -0.003(2) 0.001(2)
F10 0.069(3) 0.065(2) 0.0344(19) -0.0226(17) -0.0231(17) 0.0225(19)
F11 0.0300(19) 0.060(2) 0.0429(19) 0.0043(16) -0.0156(15) -0.0125(15)
F12 0.056(2) 0.0318(18) 0.051(2) 0.0087(16) -0.0274(17) -0.0071(15)
O4 0.0204(19) 0.0234(19) 0.0297(19) -0.0065(15) -0.0065(15) -0.0001(14)
O5 0.0226(19) 0.0193(19) 0.0281(19) -0.0069(15) -0.0082(14) -0.0003(14)
C11 0.034(3) 0.025(3) 0.032(3) -0.005(2) -0.011(2) 0.001(2)
F13 0.033(2) 0.069(2) 0.064(2) 0.0044(19) -0.0257(17) -0.0135(17)
F14 0.074(3) 0.0338(19) 0.064(2) 0.0108(17) -0.043(2) -0.0148(17)
F15 0.087(3) 0.078(3) 0.043(2) -0.031(2) -0.034(2) 0.035(2)
C12 0.012(3) 0.027(3) 0.030(3) -0.007(2) 0.002(2) -0.003(2)
C13 0.032(3) 0.022(3) 0.032(3) -0.004(2) -0.006(2) 0.000(2)
C14 0.016(3) 0.024(3) 0.034(3) -0.012(2) 0.001(2) 0.000(2)
C15 0.035(3) 0.023(3) 0.054(4) -0.012(3) -0.016(3) 0.001(2)
F16 0.047(2) 0.0316(18) 0.080(3) -0.0266(17) -0.0253(18) 0.0033(15)
F17 0.033(2) 0.057(2) 0.111(3) -0.042(2) -0.002(2) -0.0180(17)
F18 0.121(4) 0.046(2) 0.056(2) -0.0216(19) -0.043(2) -0.011(2)
O6 0.0236(19) 0.025(2) 0.031(2) -0.0074(16) -0.0059(15) -0.0051(15)
Cu3 0.0178(5) 0.0214(5) 0.0202(5) -0.0069(3) 0.0009(3) -0.0047(3)
O7 0.045(2) 0.023(2) 0.033(2) -0.0104(17) -0.0041(17) -0.0036(16)
C16 0.041(4) 0.032(3) 0.046(4) -0.009(3) -0.005(3) -0.003(3)
F19 0.059(3) 0.058(2) 0.106(3) -0.041(2) 0.034(2) -0.0115(19)
F20 0.046(3) 0.133(4) 0.073(3) -0.015(3) -0.017(2) -0.028(2)
F21 0.040(2) 0.046(2) 0.073(3) 0.0103(19) 0.0071(18) -0.0115(16)
C17 0.032(3) 0.027(3) 0.026(3) -0.012(2) 0.000(2) -0.008(2)
C18 0.032(3) 0.027(3) 0.036(3) -0.007(2) -0.002(2) -0.005(2)
C19 0.036(3) 0.035(3) 0.028(3) -0.010(3) -0.003(2) -0.013(3)
C20 0.037(4) 0.064(5) 0.032(4) -0.007(3) -0.003(3) -0.007(3)
F22 0.022(6) 0.087(10) 0.166(18) 0.050(12) -0.006(8) -0.002(6)
F23 0.044(12) 0.120(13) 0.061(7) 0.014(7) -0.005(7) 0.028(10)
F24 0.25(2) 0.074(12) 0.22(2) -0.107(14) -0.20(2) 0.108(13)
F22A 0.057(13) 0.147(13) 0.190(19) -0.088(13) -0.082(13) 0.026(10)
F23A 0.019(6) 0.085(10) 0.21(3) 0.109(14) -0.019(10) -0.011(6)
F24A 0.141(13) 0.066(10) 0.051(6) -0.019(6) 0.001(8) 0.048(8)
O8 0.037(2) 0.042(2) 0.030(2) -0.0115(18) 0.0010(17) -0.0197(18)
O1A 0.0227(19) 0.034(2) 0.027(2) -0.0120(16) -0.0018(15) -0.0045(15)
N1A 0.018(2) 0.023(2) 0.026(2) -0.0088(18) -0.0032(18) -0.0021(16)
C1A 0.019(3) 0.027(3) 0.043(3) -0.014(2) -0.007(2) -0.007(2)
C2A 0.025(3) 0.034(3) 0.047(3) -0.008(3) -0.006(2) -0.008(2)
C3A 0.018(3) 0.039(3) 0.044(3) -0.020(3) -0.004(2) -0.001(2)
C4A 0.023(3) 0.025(3) 0.034(3) -0.012(2) -0.007(2) -0.001(2)
C5A 0.027(3) 0.038(3) 0.047(3) -0.018(3) -0.016(3) -0.002(2)
C6A 0.028(3) 0.030(3) 0.045(3) -0.011(3) -0.013(2) 0.000(2)
N2A 0.022(2) 0.029(2) 0.029(3) -0.0108(19) -0.0065(19) 0.0000(18)
O2A 0.030(2) 0.046(2) 0.025(2) -0.0158(17) -0.0039(16) 0.0009(16)
C7A 0.020(3) 0.022(3) 0.028(3) -0.010(2) -0.002(2) -0.003(2)
C8A 0.020(3) 0.021(3) 0.026(3) -0.008(2) -0.003(2) -0.007(2)
C9A 0.020(3) 0.029(3) 0.025(3) -0.010(2) -0.001(2) -0.009(2)
N3A 0.019(2) 0.028(2) 0.028(2) -0.0101(18) -0.0031(18) -0.0030(17)
N4A 0.019(2) 0.029(2) 0.028(2) -0.0134(19) -0.0019(18) -0.0013(17)
C41A 0.028(3) 0.042(3) 0.034(3) -0.013(3) -0.011(2) -0.003(2)
C42A 0.027(3) 0.068(4) 0.054(4) -0.039(3) -0.013(3) 0.005(3)
C43A 0.029(3) 0.053(4) 0.061(4) -0.031(3) -0.012(3) -0.002(3)
C44A 0.045(4) 0.120(7) 0.081(5) -0.051(5) -0.030(4) 0.008(4)
C10A 0.023(3) 0.025(3) 0.028(3) -0.011(2) 0.000(2) 0.000(2)
O1B 0.0236(19) 0.0289(19) 0.0206(19) -0.0059(15) -0.0005(14) -0.0036(14)
N1B 0.016(2) 0.026(2) 0.024(2) -0.0035(18) -0.0036(18) -0.0033(17)
C1B 0.016(3) 0.032(3) 0.029(3) -0.007(2) -0.004(2) -0.009(2)
C2B 0.018(3) 0.038(3) 0.033(3) -0.013(2) 0.000(2) -0.003(2)
C3B 0.028(3) 0.030(3) 0.039(3) -0.005(2) -0.003(2) -0.004(2)
C4B 0.015(3) 0.024(3) 0.034(3) -0.008(2) -0.002(2) -0.003(2)
C5B 0.020(3) 0.035(3) 0.036(3) -0.010(2) -0.009(2) 0.001(2)
C6B 0.024(3) 0.033(3) 0.030(3) -0.009(2) -0.002(2) -0.004(2)
O2B 0.023(2) 0.044(2) 0.027(2) -0.0107(17) -0.0022(16) -0.0015(16)
N2B 0.018(2) 0.030(2) 0.025(2) -0.0117(18) 0.0002(19) -0.0031(17)
C7B 0.016(3) 0.020(3) 0.028(3) -0.005(2) 0.001(2) -0.004(2)
C8B 0.020(3) 0.026(3) 0.024(3) -0.006(2) -0.005(2) -0.005(2)
C9B 0.018(3) 0.029(3) 0.027(3) -0.009(2) -0.001(2) -0.007(2)
N3B 0.020(2) 0.033(2) 0.026(2) -0.0154(19) -0.0019(18) -0.0035(18)
N4B 0.022(2) 0.029(2) 0.028(2) -0.0118(19) -0.0075(18) 0.0016(18)
C41B 0.019(3) 0.048(3) 0.033(3) -0.018(3) -0.008(2) 0.006(2)
C42B 0.084(6) 0.055(4) 0.086(6) -0.002(4) -0.056(5) -0.021(4)
C43B 0.087(6) 0.057(5) 0.091(6) -0.017(4) -0.048(5) -0.022(4)
C44B 0.062(5) 0.125(7) 0.054(5) -0.016(5) -0.014(4) -0.032(5)
C10B 0.022(3) 0.026(3) 0.026(3) -0.011(2) 0.000(2) 0.003(2)
Cl1 0.058(2) 0.043(2) 0.056(3) -0.005(2) -0.0104(19) -0.010(2)
C11S 0.020(7) 0.013(5) 0.023(6) 0.000(5) 0.005(5) -0.008(5)
C12S 1.0(2) 0.16(5) 0.68(14) 0.25(7) -0.75(18) -0.24(8)
C13S 0.016(7) 0.017(7) 0.026(6) -0.002(6) 0.002(5) -0.006(5)
C14S 0.34(10) 0.44(11) 0.44(11) -0.35(9) -0.32(9) 0.24(9)
C15S 0.33(6) 0.13(2) 0.064(18) 0.041(15) -0.10(3) -0.16(3)
Cl2 0.050(5) 0.077(6) 0.055(5) -0.007(4) -0.016(4) -0.004(4)
C21S 0.09(3) 0.08(2) 0.06(2) -0.019(17) -0.024(19) -0.068(18)
C22A 0.017(13) 0.12(2) 0.035(19) -0.034(14) 0.000(12) 0.013(11)
C23S 0.10(3) 0.002(7) 0.05(2) 0.011(10) -0.052(17) -0.022(11)
C24S 0.036(14) 0.040(15) 0.034(16) 0.003(11) -0.018(11) 0.015(11)
C25S 0.08(2) 0.021(11) 0.037(16) -0.011(10) -0.004(13) -0.036(12)

loop_
_atom_type_symbol
_atom_type_description
_atom_type_scat_dispersion_real
_atom_type_scat_dispersion_imag
_atom_type_scat_source
C C 0.0033 0.0016 'International Tables Vol C Tables 4.2.6.8 and 6.1.1.4'
H H 0.0000 0.0000 'International Tables Vol C Tables 4.2.6.8 and 6.1.1.4'
N N 0.0061 0.0033 'International Tables Vol C Tables 4.2.6.8 and 6.1.1.4'
O O 0.0106 0.0060 'International Tables Vol C Tables 4.2.6.8 and 6.1.1.4'
F F 0.0171 0.0103 'International Tables Vol C Tables 4.2.6.8 and 6.1.1.4'
Cu Cu 0.3201 1.2651 'International Tables Vol C Tables 4.2.6.8 and 6.1.1.4'
Cl Cl 0.1484 0.1585 'International Tables Vol C Tables 4.2.6.8 and 6.1.1.4'

loop_
_geom_angle_atom_site_label_1
_geom_angle_atom_site_label_2
_geom_angle_atom_site_label_3
_geom_angle
_geom_angle_site_symmetry_1
_geom_angle_site_symmetry_3
_geom_angle_publ_flag
O1 Cu1 O1 179.995(1) . 2_558 ?
O1 Cu1 O2 87.98(13) . 2_558 ?
O1 Cu1 O2 92.02(13) 2_558 2_558 ?
O1 Cu1 O2 92.02(13) . . ?
O1 Cu1 O2 87.98(13) 2_558 . ?
O2 Cu1 O2 180.00(17) 2_558 . ?
O1 Cu1 O1A 86.85(12) . . ?
O1 Cu1 O1A 93.15(12) 2_558 . ?
O2 Cu1 O1A 99.25(13) 2_558 . ?
O2 Cu1 O1A 80.75(13) . . ?
O1 Cu1 O1A 93.15(12) . 2_558 ?
O1 Cu1 O1A 86.85(12) 2_558 2_558 ?
O2 Cu1 O1A 80.75(13) 2_558 2_558 ?
O2 Cu1 O1A 99.25(13) . 2_558 ?
O1A Cu1 O1A 179.997(1) . 2_558 ?
C2 O1 Cu1 124.9(3) . . ?
F1 C1 F2 107.9(5) . . ?
F1 C1 F3 106.7(5) . . ?
F2 C1 F3 106.2(5) . . ?
F1 C1 C2 111.2(4) . . ?
F2 C1 C2 110.7(4) . . ?
F3 C1 C2 113.8(4) . . ?
O1 C2 C3 128.0(5) . . ?
O1 C2 C1 113.6(4) . . ?
C3 C2 C1 118.4(4) . . ?
C4 C3 C2 121.4(5) . . ?
O2 C4 C3 128.9(5) . . ?
O2 C4 C5 113.1(4) . . ?
C3 C4 C5 118.0(4) . . ?
F6 C5 F5 106.2(5) . . ?
F6 C5 F4 109.7(5) . . ?
F5 C5 F4 105.6(4) . . ?
F6 C5 C4 110.6(4) . . ?
F5 C5 C4 111.4(4) . . ?
F4 C5 C4 113.1(5) . . ?
C4 O2 Cu1 123.9(3) . . ?
O4 Cu2 O5 179.10(13) . . ?
O4 Cu2 O6 86.73(14) . . ?
O5 Cu2 O6 92.40(13) . . ?
O4 Cu2 O3 92.06(14) . . ?
O5 Cu2 O3 88.80(13) . . ?
O6 Cu2 O3 178.56(13) . . ?
O4 Cu2 N3B 84.75(14) . . ?
O5 Cu2 N3B 95.55(14) . . ?
O6 Cu2 N3B 93.04(14) . . ?
O3 Cu2 N3B 87.62(13) . . ?
O4 Cu2 N3A 95.63(14) . . ?
O5 Cu2 N3A 84.05(14) . . ?
O6 Cu2 N3A 84.93(14) . . ?
O3 Cu2 N3A 94.42(13) . . ?
N3B Cu2 N3A 177.91(12) . . ?
C7 O3 Cu2 123.3(3) . . ?
F9 C6 F7 108.3(5) . . ?
F9 C6 F8 106.9(4) . . ?
F7 C6 F8 104.7(4) . . ?
F9 C6 C7 114.3(4) . . ?
F7 C6 C7 112.6(4) . . ?
F8 C6 C7 109.4(5) . . ?
O3 C7 C8 129.1(5) . . ?
O3 C7 C6 114.8(4) . . ?
C8 C7 C6 116.1(4) . . ?
C9 C8 C7 121.0(5) . . ?
O4 C9 C8 128.2(5) . . ?
O4 C9 C10 112.8(4) . . ?
C8 C9 C10 118.9(4) . . ?
F12 C10 F11 107.4(4) . . ?
F12 C10 F10 107.6(4) . . ?
F11 C10 F10 106.6(4) . . ?
F12 C10 C9 113.8(4) . . ?
F11 C10 C9 109.9(4) . . ?
F10 C10 C9 111.2(4) . . ?
C9 O4 Cu2 125.3(3) . . ?
C12 O5 Cu2 123.9(3) . . ?
F13 C11 F14 107.2(4) . . ?
F13 C11 F15 106.7(5) . . ?
F14 C11 F15 108.1(4) . . ?
F13 C11 C12 110.4(4) . . ?
F14 C11 C12 113.4(4) . . ?
F15 C11 C12 110.8(4) . . ?
O5 C12 C13 129.0(5) . . ?
O5 C12 C11 112.8(4) . . ?
C13 C12 C11 118.2(4) . . ?
C12 C13 C14 121.3(5) . . ?
O6 C14 C13 127.7(5) . . ?
O6 C14 C15 114.7(4) . . ?
C13 C14 C15 117.7(4) . . ?
F18 C15 F16 108.5(5) . . ?
F18 C15 F17 107.6(4) . . ?
F16 C15 F17 107.5(4) . . ?
F18 C15 C14 111.3(4) . . ?
F16 C15 C14 112.2(4) . . ?
F17 C15 C14 109.5(5) . . ?
C14 O6 Cu2 124.3(3) . . ?
O7 Cu3 O7 180.00(18) . 2_369 ?
O7 Cu3 O1B 93.42(13) . 2_369 ?
O7 Cu3 O1B 86.58(14) 2_369 2_369 ?
O7 Cu3 O1B 86.58(14) . . ?
O7 Cu3 O1B 93.42(13) 2_369 . ?
O1B Cu3 O1B 180.00(17) 2_369 . ?
O7 Cu3 O8 85.31(14) . . ?
O7 Cu3 O8 94.70(14) 2_369 . ?
O1B Cu3 O8 99.42(13) 2_369 . ?
O1B Cu3 O8 80.58(13) . . ?
O7 Cu3 O8 94.69(14) . 2_369 ?
O7 Cu3 O8 85.30(14) 2_369 2_369 ?
O1B Cu3 O8 80.58(13) 2_369 2_369 ?
O1B Cu3 O8 99.42(13) . 2_369 ?
O8 Cu3 O8 180.00(16) . 2_369 ?
C17 O7 Cu3 127.2(3) . . ?
F19 C16 F21 107.0(5) . . ?
F19 C16 F20 105.1(5) . . ?
F21 C16 F20 106.2(5) . . ?
F19 C16 C17 112.5(5) . . ?
F21 C16 C17 114.8(5) . . ?
F20 C16 C17 110.5(5) . . ?
O7 C17 C18 129.7(5) . . ?
O7 C17 C16 112.5(4) . . ?
C18 C17 C16 117.8(5) . . ?
C17 C18 C19 122.5(5) . . ?
O8 C19 C18 127.6(5) . . ?
O8 C19 C20 114.9(5) . . ?
C18 C19 C20 117.5(5) . . ?
F23A C20 F24A 117.8(15) . . ?
F23A C20 F23 25.9(19) . . ?
F24A C20 F23 131.5(13) . . ?
F23A C20 F22A 107.2(16) . . ?
F24A C20 F22A 104.3(14) . . ?
F23 C20 F22A 81.9(15) . . ?
F23A C20 F24 82.0(16) . . ?
F24A C20 F24 38.4(13) . . ?
F23 C20 F24 102.8(16) . . ?
F22A C20 F24 131.8(15) . . ?
F23A C20 F22 118.4(12) . . ?
F24A C20 F22 77.6(14) . . ?
F23 C20 F22 97.3(13) . . ?
F22A C20 F22 26.9(16) . . ?
F24 C20 F22 106.7(15) . . ?
F23A C20 C19 112.9(11) . . ?
F24A C20 C19 107.5(9) . . ?
F23 C20 C19 116.9(10) . . ?
F22A C20 C19 106.1(11) . . ?
F24 C20 C19 113.4(8) . . ?
F22 C20 C19 117.6(9) . . ?
F22A F22 C20 74(3) . . ?
F22A F22 F24A 123(3) . . ?
C20 F22 F24A 49.3(10) . . ?
F23A F23 C20 73(3) . . ?
F23A F23 F22A 121(4) . . ?
C20 F23 F22A 49.1(10) . . ?
F24A F24 C20 68.3(16) . . ?
F24A F24 F23A 113(2) . . ?
C20 F24 F23A 47.9(10) . . ?
F22 F22A C20 79(3) . . ?
F22 F22A F23 107(3) . . ?
C20 F22A F23 49.0(10) . . ?
F23 F23A C20 81(3) . . ?
F23 F23A F24 120(4) . . ?
C20 F23A F24 50.1(10) . . ?
F24 F24A C20 73.3(19) . . ?
F24 F24A F22 114(2) . . ?
C20 F24A F22 53.1(9) . . ?
C19 O8 Cu3 122.5(4) . . ?
N1A O1A Cu1 123.1(3) . . ?
N1A O1A N3A 72.0(2) . . ?
Cu1 O1A N3A 103.87(10) . . ?
O1A N1A C7A 124.6(4) . . ?
O1A N1A C1A 122.0(4) . . ?
C7A N1A C1A 112.3(4) . . ?
N1A C1A C3A 111.4(4) . . ?
N1A C1A C2A 105.4(4) . . ?
C3A C1A C2A 110.3(4) . . ?
N1A C1A C4A 100.2(4) . . ?
C3A C1A C4A 115.7(4) . . ?
C2A C1A C4A 112.9(4) . . ?
N2A C4A C6A 105.9(4) . . ?
N2A C4A C5A 110.2(4) . . ?
C6A C4A C5A 110.6(4) . . ?
N2A C4A C1A 100.3(4) . . ?
C6A C4A C1A 113.7(4) . . ?
C5A C4A C1A 115.2(4) . . ?
O2A N2A C7A 126.4(4) . . ?
O2A N2A C4A 121.7(4) . . ?
C7A N2A C4A 111.1(4) . . ?
N1A C7A N2A 108.7(4) . . ?
N1A C7A C8A 126.5(4) . . ?
N2A C7A C8A 124.8(4) . . ?
C9A C8A C10A 104.2(4) . . ?
C9A C8A C7A 129.2(5) . . ?
C10A C8A C7A 126.6(4) . . ?
N3A C9A C8A 111.6(4) . . ?
C9A N3A N4A 105.3(4) . . ?
C9A N3A Cu2 125.2(3) . . ?
N4A N3A Cu2 128.8(3) . . ?
C9A N3A O1A 54.5(3) . . ?
N4A N3A O1A 50.9(2) . . ?
Cu2 N3A O1A 170.69(14) . . ?
C10A N4A N3A 111.7(4) . . ?
C10A N4A C41A 128.8(4) . . ?
N3A N4A C41A 119.5(4) . . ?
N4A C41A C42A 115.3(4) . . ?
C41A C42A C43A 110.7(5) . . ?
C44A C43A C42A 114.7(5) . . ?
N4A C10A C8A 107.1(4) . . ?
N1B O1B Cu3 122.8(3) . . ?
N1B O1B N3B 71.7(2) . . ?
Cu3 O1B N3B 102.85(11) . . ?
O1B N1B C7B 123.9(4) . . ?
O1B N1B C1B 121.1(4) . . ?
C7B N1B C1B 113.0(4) . . ?
N1B C1B C2B 111.1(4) . . ?
N1B C1B C3B 105.7(4) . . ?
C2B C1B C3B 110.7(4) . . ?
N1B C1B C4B 99.6(3) . . ?
C2B C1B C4B 115.7(4) . . ?
C3B C1B C4B 113.1(4) . . ?
N2B C4B C5B 111.0(4) . . ?
N2B C4B C6B 106.3(4) . . ?
C5B C4B C6B 111.6(4) . . ?
N2B C4B C1B 99.6(3) . . ?
C5B C4B C1B 115.1(4) . . ?
C6B C4B C1B 112.3(4) . . ?
O2B N2B C7B 124.9(4) . . ?
O2B N2B C4B 122.0(4) . . ?
C7B N2B C4B 112.8(4) . . ?
N1B C7B N2B 107.1(4) . . ?
N1B C7B C8B 127.0(4) . . ?
N2B C7B C8B 125.9(4) . . ?
C10B C8B C9B 104.5(4) . . ?
C10B C8B C7B 126.8(4) . . ?
C9B C8B C7B 128.7(4) . . ?
N3B C9B C8B 110.9(4) . . ?
C9B N3B N4B 105.1(4) . . ?
C9B N3B Cu2 122.4(3) . . ?
N4B N3B Cu2 131.8(3) . . ?
C9B N3B O1B 55.1(3) . . ?
N4B N3B O1B 50.0(2) . . ?
Cu2 N3B O1B 172.51(14) . . ?
C10B N4B N3B 112.1(4) . . ?
C10B N4B C41B 126.5(4) . . ?
N3B N4B C41B 121.4(4) . . ?
N4B C41B C42B 112.9(4) . . ?
C41B C42B C43B 112.8(5) . . ?
C44B C43B C42B 111.1(7) . . ?
N4B C10B C8B 107.3(4) . . ?
C15S Cl1 C11S 33(5) 2_557 . ?
C15S Cl1 C14S 18(6) 2_557 2_557 ?
C11S Cl1 C14S 15(2) . 2_557 ?
C14S C11S C15S 107(6) 2_557 2_557 ?
C14S C11S C13S 7(6) 2_557 2_557 ?
C15S C11S C13S 100.0(17) 2_557 2_557 ?
C14S C11S C12S 32(7) 2_557 . ?
C15S C11S C12S 79(4) 2_557 . ?
C13S C11S C12S 27(4) 2_557 . ?
C14S C11S Cl1 118(6) 2_557 . ?
C15S C11S Cl1 11.2(13) 2_557 . ?
C13S C11S Cl1 111.1(11) 2_557 . ?
C12S C11S Cl1 90(4) . . ?
C13S C12S C14S 57(7) 2_557 2_557 ?
C13S C12S C11S 74(4) 2_557 . ?
C14S C12S C11S 18(5) 2_557 . ?
C13S C12S C13S 24(5) 2_557 . ?
C14S C12S C13S 66(8) 2_557 . ?
C11S C12S C13S 83(4) . . ?
C12S C13S C14S 83(5) 2_557 . ?
C12S C13S C13S 144(6) 2_557 2_557 ?
C14S C13S C13S 105(5) . 2_557 ?
C12S C13S C11S 79(5) 2_557 2_557 ?
C14S C13S C11S 4(4) . 2_557 ?
C13S C13S C11S 109.6(16) 2_557 2_557 ?
C12S C13S C12S 156(5) 2_557 . ?
C14S C13S C12S 103(4) . . ?
C13S C13S C12S 11(2) 2_557 . ?
C11S C13S C12S 107.5(14) 2_557 . ?
C11S C14S C13S 169(9) 2_557 . ?
C11S C14S C12S 130(10) 2_557 2_557 ?
C13S C14S C12S 41(7) . 2_557 ?
C11S C14S C15S 53(6) 2_557 . ?
C13S C14S C15S 116(5) . . ?
C12S C14S C15S 83(7) 2_557 . ?
C11S C14S Cl1 48(5) 2_557 2_557 ?
C13S C14S Cl1 122(5) . 2_557 ?
C12S C14S Cl1 88(8) 2_557 2_557 ?
C15S C14S Cl1 5.4(16) . 2_557 ?
Cl1 C15S C11S 136(6) 2_557 2_557 ?
Cl1 C15S C14S 156(8) 2_557 . ?
C11S C15S C14S 21(3) 2_557 . ?
C25S Cl2 C21S 118(10) 2_766 . ?
C25S Cl2 C24S 117(10) 2_766 2_766 ?
C21S Cl2 C24S 2(2) . 2_766 ?
C24S C21S Cl2 161(10) 2_766 . ?
C24S C21S C23S 57(10) 2_766 2_766 ?
Cl2 C21S C23S 117(2) . 2_766 ?
C24S C21S C22A 56(10) 2_766 . ?
Cl2 C21S C22A 117(2) . . ?
C23S C21S C22A 1.3(18) 2_766 . ?
C24S C21S C25S 156(10) 2_766 2_766 ?
Cl2 C21S C25S 5.4(17) . 2_766 ?
C23S C21S C25S 116(3) 2_766 2_766 ?
C22A C21S C25S 117(3) . 2_766 ?
C23S C22A C24S 71(10) 2_766 2_766 ?
C23S C22A C22A 111(10) 2_766 2_766 ?
C24S C22A C22A 112(3) 2_766 2_766 ?
C23S C22A C23S 112(10) 2_766 . ?
C24S C22A C23S 112(2) 2_766 . ?
C22A C22A C23S 1.4(19) 2_766 . ?
C23S C22A C21S 68(10) 2_766 . ?
C24S C22A C21S 5(3) 2_766 . ?
C22A C22A C21S 116(3) 2_766 . ?
C23S C22A C21S 116(2) . . ?
C22A C23S C24S 108(10) 2_766 . ?
C22A C23S C22A 68(10) 2_766 . ?
C24S C23S C22A 112.0(18) . . ?
C22A C23S C23S 66(10) 2_766 2_766 ?
C24S C23S C23S 112(3) . 2_766 ?
C22A C23S C23S 1.3(19) . 2_766 ?
C22A C23S C21S 111(10) 2_766 2_766 ?
C24S C23S C21S 5(3) . 2_766 ?
C22A C23S C21S 116(2) . 2_766 ?
C23S C23S C21S 116(3) 2_766 2_766 ?
C21S C24S C23S 119(10) 2_766 . ?
C21S C24S C22A 120(10) 2_766 2_766 ?
C23S C24S C22A 1.4(19) . 2_766 ?
C21S C24S Cl2 17(10) 2_766 2_766 ?
C23S C24S Cl2 113(2) . 2_766 ?
C22A C24S Cl2 113(2) 2_766 2_766 ?
C21S C24S C25S 22(10) 2_766 . ?
C23S C24S C25S 113(2) . . ?
C22A C24S C25S 113(2) 2_766 . ?
Cl2 C24S C25S 5.0(16) 2_766 . ?
Cl2 C25S C21S 57(10) 2_766 2_766 ?
Cl2 C25S C24S 58(10) 2_766 . ?
C21S C25S C24S 1.8(19) 2_766 . ?

loop_
_geom_bond_atom_site_label_1
_geom_bond_atom_site_label_2
_geom_bond_distance
_geom_bond_site_symmetry_2
_geom_bond_publ_flag
Cu1 O1 1.936(3) . ?
Cu1 O1 1.936(3) 2_558 ?
Cu1 O2 1.954(3) 2_558 ?
Cu1 O2 1.954(3) . ?
Cu1 O1A 2.345(3) . ?
Cu1 O1A 2.345(3) 2_558 ?
O1 C2 1.248(5) . ?
C1 F1 1.295(7) . ?
C1 F2 1.294(6) . ?
C1 F3 1.312(6) . ?
C1 C2 1.512(7) . ?
C2 C3 1.384(7) . ?
C3 C4 1.368(7) . ?
C4 O2 1.244(5) . ?
C4 C5 1.533(7) . ?
C5 F6 1.288(7) . ?
C5 F5 1.307(6) . ?
C5 F4 1.313(6) . ?
Cu2 O4 1.922(3) . ?
Cu2 O5 1.926(3) . ?
Cu2 O6 1.961(3) . ?
Cu2 O3 1.971(3) . ?
Cu2 N3B 2.437(4) . ?
Cu2 N3A 2.454(4) . ?
O3 C7 1.246(6) . ?
C6 F9 1.296(6) . ?
C6 F7 1.303(6) . ?
C6 F8 1.337(6) . ?
C6 C7 1.517(7) . ?
C7 C8 1.389(7) . ?
C8 C9 1.373(7) . ?
C9 O4 1.261(6) . ?
C9 C10 1.519(7) . ?
C10 F12 1.311(6) . ?
C10 F11 1.319(6) . ?
C10 F10 1.318(6) . ?
O5 C12 1.262(5) . ?
C11 F13 1.307(6) . ?
C11 F14 1.305(6) . ?
C11 F15 1.311(6) . ?
C11 C12 1.527(7) . ?
C12 C13 1.373(7) . ?
C13 C14 1.395(7) . ?
C14 O6 1.237(5) . ?
C14 C15 1.530(7) . ?
C15 F18 1.300(6) . ?
C15 F16 1.305(6) . ?
C15 F17 1.318(6) . ?
Cu3 O7 1.996(4) . ?
Cu3 O7 1.996(4) 2_369 ?
Cu3 O1B 2.002(3) 2_369 ?
Cu3 O1B 2.002(3) . ?
Cu3 O8 2.207(4) . ?
Cu3 O8 2.207(4) 2_369 ?
O7 C17 1.257(6) . ?
C16 F19 1.312(7) . ?
C16 F21 1.320(6) . ?
C16 F20 1.324(7) . ?
C16 C17 1.495(7) . ?
C17 C18 1.362(7) . ?
C18 C19 1.399(7) . ?
C19 O8 1.237(6) . ?
C19 C20 1.507(8) . ?
C20 F23A 1.247(18) . ?
C20 F24A 1.251(15) . ?
C20 F23 1.287(19) . ?
C20 F22A 1.289(17) . ?
C20 F24 1.290(16) . ?
C20 F22 1.320(18) . ?
F22 F22A 0.61(4) . ?
F22 F24A 1.61(3) . ?
F23 F23A 0.57(4) . ?
F23 F22A 1.69(3) . ?
F24 F24A 0.84(3) . ?
F24 F23A 1.67(3) . ?
O1A N1A 1.292(5) . ?
O1A N3A 4.920(5) . ?
N1A C7A 1.322(6) . ?
N1A C1A 1.488(6) . ?
C1A C3A 1.494(7) . ?
C1A C2A 1.536(7) . ?
C1A C4A 1.535(7) . ?
C4A N2A 1.503(6) . ?
C4A C6A 1.516(7) . ?
C4A C5A 1.514(7) . ?
N2A O2A 1.266(5) . ?
N2A C7A 1.342(6) . ?
C7A C8A 1.431(7) . ?
C8A C9A 1.383(7) . ?
C8A C10A 1.390(7) . ?
C9A N3A 1.324(6) . ?
N3A N4A 1.347(5) . ?
N4A C10A 1.332(6) . ?
N4A C41A 1.458(6) . ?
C41A C42A 1.472(7) . ?
C42A C43A 1.512(7) . ?
C43A C44A 1.485(9) . ?
O1B N1B 1.309(5) . ?
O1B N3B 4.924(5) . ?
N1B C7B 1.323(6) . ?
N1B C1B 1.495(6) . ?
C1B C2B 1.498(7) . ?
C1B C3B 1.528(7) . ?
C1B C4B 1.562(7) . ?
C4B N2B 1.490(6) . ?
C4B C5B 1.492(7) . ?
C4B C6B 1.516(7) . ?
O2B N2B 1.253(5) . ?
N2B C7B 1.363(6) . ?
C7B C8B 1.414(6) . ?
C8B C10B 1.379(6) . ?
C8B C9B 1.403(7) . ?
C9B N3B 1.317(6) . ?
N3B N4B 1.359(5) . ?
N4B C10B 1.318(6) . ?
N4B C41B 1.462(6) . ?
C41B C42B 1.469(8) . ?
C42B C43B 1.536(8) . ?
C43B C44B 1.444(9) . ?
Cl1 C15S 0.50(4) 2_557 ?
Cl1 C11S 1.776(14) . ?
Cl1 C14S 2.13(7) 2_557 ?
C11S C14S 0.62(9) 2_557 ?
C11S C15S 1.39(5) 2_557 ?
C11S C13S 1.522(17) 2_557 ?
C11S C12S 1.55(5) . ?
C12S C13S 0.71(11) 2_557 ?
C12S C14S 1.09(7) 2_557 ?
C12S C13S 2.12(11) . ?
C13S C12S 0.71(11) 2_557 ?
C13S C14S 0.91(8) . ?
C13S C13S 1.50(3) 2_557 ?
C13S C11S 1.522(17) 2_557 ?
C14S C11S 0.62(9) 2_557 ?
C14S C12S 1.09(7) 2_557 ?
C14S C15S 1.67(7) . ?
C14S Cl1 2.13(7) 2_557 ?
C15S Cl1 0.50(4) 2_557 ?
C15S C11S 1.39(5) 2_557 ?
Cl2 C25S 0.17(5) 2_766 ?
Cl2 C21S 1.55(5) . ?
Cl2 C24S 1.68(4) 2_766 ?
C21S C24S 0.14(7) 2_766 ?
C21S C23S 1.54(4) 2_766 ?
C21S C22A 1.56(4) . ?
C21S C25S 1.64(6) 2_766 ?
C22A C23S 0.04(5) 2_766 ?
C22A C24S 1.48(4) 2_766 ?
C22A C22A 1.47(5) 2_766 ?
C22A C23S 1.480(13) . ?
C23S C22A 0.04(5) 2_766 ?
C23S C24S 1.47(4) . ?
C23S C23S 1.49(5) 2_766 ?
C23S C21S 1.54(4) 2_766 ?
C24S C21S 0.14(7) 2_766 ?
C24S C22A 1.48(4) 2_766 ?
C24S Cl2 1.68(4) 2_766 ?
C24S C25S 1.76(6) . ?
C25S Cl2 0.17(5) 2_766 ?
C25S C21S 1.64(6) 2_766 ?
